data_7111334
loop_
_publ_author_name
'Spijksma, Gerald I.'
'Bouwmeester, Henny J. M.'
'Blank, Dave H. A.'
'Kessler, Vadim G.'

_publ_section_title
;
 Stabilization and destabilization of zirconium propoxide precursors by
 acetylacetoneElectronic supplementary information (ESI) available:
 summary of 1H NMR spectra and CIF files for compounds 1 and 2. See
 http://www.rsc.org/suppdata/cc/b4/b406012a/
;
_journal_issue 16
_journal_name_full 'Chemical Communications'
_journal_page_first 1874
_journal_page_last 1875
_journal_paper_doi 10.1039/b406012a
_journal_year 2004
_chemical_formula_sum 'C18 H28 O7 Zr'
_chemical_formula_weight 447.62
_chemical_name_systematic
;
?
;
_space_group_IT_number 33
_symmetry_cell_setting orthorhombic
_symmetry_space_group_name_Hall 'P 2c -2n'
_symmetry_space_group_name_H-M 'P n a 21'
_atom_sites_solution_hydrogens geom
_atom_sites_solution_primary direct
_atom_sites_solution_secondary difmap
_audit_creation_method SHELXL-97
_cell_angle_alpha 90.00
_cell_angle_beta 90.00
_cell_angle_gamma 90.00
_cell_formula_units_Z 4
_cell_length_a 8.5444(17)
_cell_length_b 30.933(6)
_cell_length_c 8.2339(16)
_cell_measurement_reflns_used 998(I>10sigma(I))
_cell_measurement_temperature 295(2)
_cell_measurement_theta_max 25.00
_cell_measurement_theta_min 1.32
_cell_volume 2176.3(7)
_computing_cell_refinement 'Bruker SAINTPLUS'
_computing_data_collection 'Bruker SMART'
_computing_data_reduction 'Bruker SAINTPLUS'
_computing_molecular_graphics 'Bruker SHELXTL-NT'
_computing_publication_material 'Bruker SHELXTL-NT'
_computing_structure_refinement 'SHELXL-97 (Sheldrick, 1997)'
_computing_structure_solution 'SHELXS-97 (Sheldrick, 1990)'
_diffrn_ambient_temperature 295(2)
_diffrn_measured_fraction_theta_full 0.996
_diffrn_measured_fraction_theta_max 0.996
_diffrn_measurement_device_type 'Bruker SMART CCD 1k'
_diffrn_measurement_method 'Bruker SMART'
_diffrn_radiation_monochromator graphite
_diffrn_radiation_source 'fine-focus sealed tube'
_diffrn_radiation_type MoK\a
_diffrn_radiation_wavelength 0.71073
_diffrn_reflns_av_R_equivalents 0.0792
_diffrn_reflns_av_sigmaI/netI 0.0996
_diffrn_reflns_limit_h_max 4
_diffrn_reflns_limit_h_min -10
_diffrn_reflns_limit_k_max 36
_diffrn_reflns_limit_k_min -36
_diffrn_reflns_limit_l_max 9
_diffrn_reflns_limit_l_min -7
_diffrn_reflns_number 8461
_diffrn_reflns_theta_full 25.00
_diffrn_reflns_theta_max 25.00
_diffrn_reflns_theta_min 1.32
_exptl_absorpt_coefficient_mu 0.537
_exptl_absorpt_correction_T_max 0.8343
_exptl_absorpt_correction_T_min 0.7388
_exptl_absorpt_correction_type empirical
_exptl_absorpt_process_details 'Bruker SADABS'
_exptl_crystal_colour colorless
_exptl_crystal_density_diffrn 1.366
_exptl_crystal_density_meas ?
_exptl_crystal_density_method 'not measured'
_exptl_crystal_description block
_exptl_crystal_F_000 928
_exptl_crystal_size_max 0.60
_exptl_crystal_size_mid 0.45
_exptl_crystal_size_min 0.35
_refine_diff_density_max 0.876
_refine_diff_density_min -0.579
_refine_diff_density_rms 0.085
_refine_ls_abs_structure_details 'Flack H D (1983), Acta Cryst. A39, 876-881'
_refine_ls_abs_structure_Flack 0.03(12)
_refine_ls_extinction_method none
_refine_ls_goodness_of_fit_ref 0.947
_refine_ls_hydrogen_treatment mixed
_refine_ls_matrix_type full
_refine_ls_number_parameters 235
_refine_ls_number_reflns 3517
_refine_ls_number_restraints 1
_refine_ls_restrained_S_all 0.947
_refine_ls_R_factor_all 0.1066
_refine_ls_R_factor_gt 0.0681
_refine_ls_shift/su_max 0.000
_refine_ls_shift/su_mean 0.000
_refine_ls_structure_factor_coef Fsqd
_refine_ls_weighting_details 'calc w=1/[\s^2^(Fo^2^)+(0.1000P)^2^+0.0000P] where P=(Fo^2^+2Fc^2^)/3'
_refine_ls_weighting_scheme calc
_refine_ls_wR_factor_gt 0.1609
_refine_ls_wR_factor_ref 0.1755
_reflns_number_gt 2279
_reflns_number_total 3517
_reflns_threshold_expression >2sigma(I)
_cod_data_source_file b406012asup1.cif
_cod_data_source_block zrac2o
_cod_depositor_comments
;
The following automatic conversions were performed:

'_symmetry_cell_setting' value 'Orthorhombic' changed to
'orthorhombic' according to
/home/saulius/struct/CIF-dictionaries/cif_core.dic dictionary named
'cif_core.dic' version 2.4.2 from
2011-04-26.

'_exptl_absorpt_correction_type' value 'Empirical'
changed to 'empirical' according to
/home/saulius/struct/CIF-dictionaries/cif_core.dic dictionary named
'cif_core.dic' version 2.4.2 from 2011-04-26.

Automatic conversion script
Id: cif_fix_values 1891 2012-01-12 08:04:46Z andrius 

The following automatic conversions were performed:

'_exptl_crystal_density_meas' value 'not measured' was changed to '?'
- the value is perceived as not measured.

Automatic conversion script
Id: cif_fix_values 3008 2015-01-20 13:52:24Z robertas 
;
_cod_original_sg_symbol_H-M Pna2(1)
_cod_database_code 7111334

loop_
_symmetry_equiv_pos_as_xyz
'x, y, z'
'-x, -y, z+1/2'
'x+1/2, -y+1/2, z'
'-x+1/2, y+1/2, z+1/2'

loop_
_atom_site_label
_atom_site_type_symbol
_atom_site_fract_x
_atom_site_fract_y
_atom_site_fract_z
_atom_site_U_iso_or_equiv
_atom_site_adp_type
_atom_site_occupancy
_atom_site_symmetry_multiplicity
_atom_site_calc_flag
_atom_site_refinement_flags
Zr1 Zr 0.27453(9) 0.36972(3) 0.88639(16) 0.0470(3) Uani 1 1 d .
O1 O 0.3632(8) 0.3889(2) 0.6843(9) 0.0523(19) Uani 1 1 d .
O2 O 0.1617(8) 0.4329(2) 0.9322(9) 0.057(2) Uani 1 1 d .
O3 O 0.4489(8) 0.4082(2) 1.0089(10) 0.055(2) Uani 1 1 d .
O4 O 0.0422(8) 0.3685(3) 0.7795(10) 0.061(2) Uani 1 1 d .
O5 O 0.1287(9) 0.3511(2) 1.0874(9) 0.0534(19) Uani 1 1 d .
O6 O 0.2466(8) 0.3083(2) 0.7558(11) 0.064(2) Uani 1 1 d .
O7 O 0.4316(9) 0.32579(19) 1.0039(10) 0.057(2) Uani 1 1 d .
C1 C 0.0832(16) 0.5037(5) 0.978(2) 0.118(6) Uani 1 1 d .
H1A H -0.0128 0.4917 0.9378 0.178 Uiso 1 1 calc R
H1B H 0.1156 0.5271 0.9095 0.178 Uiso 1 1 calc R
H1C H 0.0673 0.5143 1.0867 0.178 Uiso 1 1 calc R
C2 C 0.2082(15) 0.4692(4) 0.9797(18) 0.070(3) Uani 1 1 d .
C3 C 0.3582(17) 0.4779(3) 1.0376(17) 0.071(4) Uani 1 1 d .
H3A H 0.3834 0.5058 1.0708 0.085 Uiso 1 1 calc R
C4 C 0.4683(15) 0.4462(4) 1.0464(15) 0.062(3) Uani 1 1 d .
C5 C 0.6276(17) 0.4587(4) 1.113(2) 0.097(5) Uani 1 1 d .
H5A H 0.6944 0.4337 1.1146 0.145 Uiso 1 1 calc R
H5B H 0.6159 0.4695 1.2219 0.145 Uiso 1 1 calc R
H5C H 0.6732 0.4806 1.0459 0.145 Uiso 1 1 calc R
C6 C -0.2238(14) 0.3811(5) 0.7231(19) 0.088(5) Uani 1 1 d .
H6A H -0.1854 0.3859 0.6150 0.133 Uiso 1 1 calc R
H6B H -0.2758 0.4067 0.7610 0.133 Uiso 1 1 calc R
H6C H -0.2962 0.3574 0.7226 0.133 Uiso 1 1 calc R
C7 C -0.0897(14) 0.3708(4) 0.8333(15) 0.056(4) Uani 1 1 d .
C8 C -0.1319(13) 0.3625(4) 1.0001(17) 0.057(4) Uani 1 1 d .
H8A H -0.2362 0.3637 1.0319 0.068 Uiso 1 1 calc R
C9 C -0.0180(13) 0.3529(3) 1.1116(16) 0.059(3) Uani 1 1 d .
C10 C -0.0676(16) 0.3446(5) 1.2848(17) 0.088(4) Uani 1 1 d .
H10A H 0.0229 0.3379 1.3493 0.133 Uiso 1 1 calc R
H10B H -0.1390 0.3206 1.2877 0.133 Uiso 1 1 calc R
H10C H -0.1182 0.3698 1.3275 0.133 Uiso 1 1 calc R
C11 C 0.583(2) 0.2704(4) 1.1265(19) 0.099(5) Uani 1 1 d .
H11A H 0.6010 0.2930 1.2041 0.148 Uiso 1 1 calc R
H11B H 0.6806 0.2613 1.0807 0.148 Uiso 1 1 calc R
H11C H 0.5334 0.2463 1.1795 0.148 Uiso 1 1 calc R
C12 C 0.4760(14) 0.2872(4) 0.9912(18) 0.073(4) Uani 1 1 d .
C13 C 0.4301(14) 0.2611(4) 0.861(2) 0.075(5) Uani 1 1 d .
H13A H 0.4796 0.2346 0.8465 0.090 Uiso 1 1 calc R
C14 C 0.3217(16) 0.2723(4) 0.760(2) 0.085(5) Uani 1 1 d .
C15 C 0.282(2) 0.2420(5) 0.606(2) 0.127(7) Uani 1 1 d .
H15A H 0.3391 0.2154 0.6148 0.191 Uiso 1 1 calc R
H15B H 0.3109 0.2566 0.5080 0.191 Uiso 1 1 calc R
H15C H 0.1716 0.2359 0.6045 0.191 Uiso 1 1 calc R
C111 C 0.364(3) 0.3893(7) 0.516(2) 0.147(9) Uani 1 1 d .
H111 H 0.2787 0.3681 0.5121 0.177 Uiso 1 1 calc R
C112 C 0.458(2) 0.3629(5) 0.4358(17) 0.106(6) Uani 1 1 d .
H11D H 0.5043 0.3428 0.5103 0.159 Uiso 1 1 calc R
H11E H 0.5382 0.3794 0.3832 0.159 Uiso 1 1 calc R
H11F H 0.3984 0.3474 0.3557 0.159 Uiso 1 1 calc R
C113 C 0.2618(17) 0.4232(5) 0.444(2) 0.099(5) Uani 1 1 d .
H11G H 0.2648 0.4211 0.3275 0.149 Uiso 1 1 calc R
H11H H 0.2983 0.4512 0.4767 0.149 Uiso 1 1 calc R
H11I H 0.1562 0.4191 0.4808 0.149 Uiso 1 1 calc R

loop_
_atom_site_aniso_label
_atom_site_aniso_U_11
_atom_site_aniso_U_22
_atom_site_aniso_U_33
_atom_site_aniso_U_23
_atom_site_aniso_U_13
_atom_site_aniso_U_12
Zr1 0.0442(5) 0.0533(4) 0.0435(6) -0.0147(7) 0.0085(9) -0.0022(4)
O1 0.057(4) 0.067(4) 0.033(5) 0.005(4) 0.009(3) -0.012(4)
O2 0.051(4) 0.052(4) 0.068(7) -0.015(4) 0.010(4) 0.006(3)
O3 0.067(5) 0.043(4) 0.056(6) -0.006(4) -0.003(4) 0.003(3)
O4 0.044(5) 0.083(5) 0.056(5) -0.019(5) -0.004(4) -0.009(4)
O5 0.060(5) 0.061(4) 0.040(5) -0.015(4) 0.007(4) -0.009(4)
O6 0.056(5) 0.068(5) 0.068(6) -0.020(4) 0.000(4) 0.008(4)
O7 0.081(5) 0.033(3) 0.057(6) -0.001(4) 0.008(4) 0.008(3)
C1 0.103(12) 0.097(10) 0.155(18) -0.039(11) 0.002(11) 0.047(9)
C2 0.076(8) 0.062(7) 0.072(9) -0.013(6) 0.011(7) 0.004(6)
C3 0.105(10) 0.036(5) 0.072(10) -0.028(6) 0.008(8) -0.020(6)
C4 0.083(9) 0.051(7) 0.053(9) 0.000(6) -0.006(7) -0.001(6)
C5 0.086(10) 0.083(9) 0.121(14) -0.008(9) -0.031(10) -0.019(8)
C6 0.045(7) 0.139(13) 0.081(11) -0.014(9) 0.010(7) -0.003(8)
C7 0.029(6) 0.060(6) 0.077(12) -0.016(6) -0.004(6) -0.020(5)
C8 0.022(6) 0.079(8) 0.069(10) -0.003(7) 0.021(6) -0.012(5)
C9 0.043(7) 0.055(6) 0.080(11) -0.020(6) 0.014(7) -0.010(5)
C10 0.076(9) 0.130(12) 0.059(10) -0.008(9) 0.028(8) -0.020(8)
C11 0.121(13) 0.078(8) 0.096(13) 0.012(9) -0.005(10) 0.044(9)
C12 0.059(8) 0.079(9) 0.082(11) -0.022(8) 0.030(7) -0.015(7)
C13 0.049(7) 0.065(7) 0.110(15) -0.052(10) 0.014(10) 0.009(5)
C14 0.050(8) 0.075(8) 0.129(14) -0.061(9) 0.043(8) -0.024(7)
C15 0.176(19) 0.083(10) 0.122(16) -0.051(10) 0.030(14) -0.016(11)
C111 0.187(18) 0.21(2) 0.047(10) 0.015(13) 0.007(12) 0.116(18)
C112 0.132(13) 0.136(13) 0.050(11) -0.039(8) 0.002(8) 0.038(11)
C113 0.104(11) 0.113(11) 0.081(13) 0.015(8) 0.008(8) 0.021(9)

loop_
_atom_type_symbol
_atom_type_description
_atom_type_scat_dispersion_real
_atom_type_scat_dispersion_imag
_atom_type_scat_source
C C 0.0033 0.0016 'International Tables Vol C Tables 4.2.6.8 and 6.1.1.4'
H H 0.0000 0.0000 'International Tables Vol C Tables 4.2.6.8 and 6.1.1.4'
O O 0.0106 0.0060 'International Tables Vol C Tables 4.2.6.8 and 6.1.1.4'
Zr Zr -2.9673 0.5597 'International Tables Vol C Tables 4.2.6.8 and 6.1.1.4'

loop_
_geom_angle_atom_site_label_1
_geom_angle_atom_site_label_2
_geom_angle_atom_site_label_3
_geom_angle
O1 Zr1 O7 109.9(3)
O1 Zr1 O5 167.8(3)
O7 Zr1 O5 81.1(3)
O1 Zr1 O3 87.8(3)
O7 Zr1 O3 72.9(3)
O5 Zr1 O3 100.8(3)
O1 Zr1 O4 90.9(3)
O7 Zr1 O4 138.1(3)
O5 Zr1 O4 77.1(3)
O3 Zr1 O4 146.2(3)
O1 Zr1 O6 83.5(3)
O7 Zr1 O6 74.9(3)
O5 Zr1 O6 94.7(3)
O3 Zr1 O6 141.4(3)
O4 Zr1 O6 71.7(3)
O1 Zr1 O2 92.7(3)
O7 Zr1 O2 139.2(3)
O5 Zr1 O2 81.5(3)
O3 Zr1 O2 74.6(3)
O4 Zr1 O2 71.7(3)
O6 Zr1 O2 143.2(3)
C111 O1 Zr1 150.5(13)
C2 O2 Zr1 134.9(8)
C4 O3 Zr1 137.7(8)
C7 O4 Zr1 134.5(8)
C9 O5 Zr1 132.9(8)
C14 O6 Zr1 133.1(9)
C12 O7 Zr1 139.0(9)
O2 C2 C3 124.9(11)
O2 C2 C1 114.0(12)
C3 C2 C1 121.0(11)
C4 C3 C2 120.9(10)
O3 C4 C3 125.7(12)
O3 C4 C5 117.1(11)
C3 C4 C5 117.2(11)
O4 C7 C8 124.6(11)
O4 C7 C6 120.2(12)
C8 C7 C6 115.1(12)
C9 C8 C7 119.9(10)
O5 C9 C8 127.2(12)
O5 C9 C10 114.7(12)
C8 C9 C10 118.1(11)
O7 C12 C13 121.9(14)
O7 C12 C11 116.2(12)
C13 C12 C11 121.9(12)
C14 C13 C12 122.7(12)
O6 C14 C13 127.3(12)
O6 C14 C15 112.2(16)
C13 C14 C15 120.2(14)
C112 C111 O1 119.8(14)
C112 C111 C113 126.3(16)
O1 C111 C113 113.7(14)

loop_
_geom_bond_atom_site_label_1
_geom_bond_atom_site_label_2
_geom_bond_distance
Zr1 O1 1.922(7)
Zr1 O7 2.141(7)
Zr1 O5 2.150(7)
Zr1 O3 2.158(7)
Zr1 O4 2.172(7)
Zr1 O6 2.197(7)
Zr1 O2 2.211(6)
O1 C111 1.387(19)
O2 C2 1.255(13)
O3 C4 1.227(12)
O4 C7 1.213(13)
O5 C9 1.271(13)
O6 C14 1.286(17)
O7 C12 1.256(14)
C1 C2 1.511(17)
C2 C3 1.394(17)
C3 C4 1.361(17)
C4 C5 1.518(17)
C6 C7 1.495(17)
C7 C8 1.443(18)
C8 C9 1.370(18)
C9 C10 1.510(18)
C11 C12 1.531(19)
C12 C13 1.399(18)
C13 C14 1.29(2)
C14 C15 1.61(2)
C111 C112 1.318(19)
C111 C113 1.49(2)
